data_7158312
loop_
_publ_author_name
'Zeng, Wenlei'
'Yu, Aimin'
'Meng, Xiangtai'

_publ_section_title
;
 Catalyst-controlled switchable [4 + 1], [4 + 3] and [3 + 2] domino
 reactions of azadienes and MBH carbonates: diverse synthesis of
 benzothiophene fused derivatives.
;
_journal_issue 40
_journal_name_full 'Organic &amp; biomolecular chemistry'
_journal_page_first 8783
_journal_page_last 8788
_journal_paper_doi 10.1039/d1ob01702k
_journal_volume 19
_journal_year 2021
_chemical_formula_moiety 'C36 H29 Cl N2 O7 S2'
_chemical_formula_sum 'C36 H29 Cl N2 O7 S2'
_chemical_formula_weight 701.18
_space_group_crystal_system monoclinic
_space_group_IT_number 15
_space_group_name_Hall '-C 2yc'
_space_group_name_H-M_alt 'C 1 2/c 1'
_atom_sites_solution_hydrogens geom
_audit_creation_date 2020-06-22
_audit_creation_method
;
Olex2 1.3
(compiled 2020.02.04 svn.rd84adfe8 for OlexSys, GUI svn.r6032)
;
_audit_update_record
;
2021-06-27 deposited with the CCDC.	2021-09-20 downloaded from the CCDC.
;
_cell_angle_alpha 90
_cell_angle_beta 114.144(4)
_cell_angle_gamma 90
_cell_formula_units_Z 8
_cell_length_a 28.3232(11)
_cell_length_b 11.8905(3)
_cell_length_c 26.1613(10)
_cell_measurement_reflns_used 6987
_cell_measurement_temperature 293(2)
_cell_measurement_theta_max 59.7270
_cell_measurement_theta_min 3.4110
_cell_volume 8039.8(5)
_computing_cell_refinement 'CrysAlisPro 1.171.41.43a (Rigaku OD, 2019)'
_computing_data_collection 'CrysAlisPro 1.171.41.43a (Rigaku OD, 2019)'
_computing_data_reduction 'CrysAlisPro 1.171.41.43a (Rigaku OD, 2019)'
_computing_molecular_graphics 'Olex2 1.3 (Dolomanov et al., 2009)'
_computing_publication_material 'Olex2 1.3 (Dolomanov et al., 2009)'
_computing_structure_refinement 'SHELXL 2017/1 (Sheldrick, 2015)'
_computing_structure_solution 'SHELXT 2018/2 (Sheldrick, 2018)'
_diffrn_ambient_temperature 293(2)
_diffrn_detector 'Hybrid Pixel Array Detector'
_diffrn_detector_area_resol_mean 10.0000
_diffrn_measured_fraction_theta_full 0.983
_diffrn_measured_fraction_theta_max 0.983
_diffrn_measurement_details
;
List of Runs (angles in degrees, time in seconds):

  # Type    Start    End  Width  t~exp~   \w     \q     \k     \f   Frames
#--------------------------------------------------------------------------
  1  \w     19.00 129.00   0.50    0.50    --   40.90  54.00 120.00  220
  2  \w     15.00  63.00   0.50    0.50    --   40.90  82.00   0.00   96
  3  \w    -47.00  65.00   0.50    0.50    --   40.90 -77.00 -60.00  224
  4  \w    -49.00  15.00   0.50    0.50    --   40.90 -43.00  30.00  128
  5  \w     23.00  67.00   0.50    0.50    --   40.90 -82.00-120.00   88
  6  \w     67.00 102.00   0.50    0.50    --   40.90  82.00   0.00   70
  7  \w     23.00  68.00   0.50    0.50    --   40.90 -82.00 120.00   90
  8  \w    -44.00 -18.00   0.50    0.50    --   40.90 -82.00  30.00   52
  9  \w     31.00  63.00   0.50    0.50    --   40.90 -82.00-150.00   64
 10  \w     46.00  72.00   0.50    0.50    --   40.90 -43.00  30.00   52
 11  \w    -41.00  42.00   0.50    0.50    --   40.90 -82.00-180.00  166
 12  \w    -44.00 -19.00   0.50    0.50    --   40.90 -43.00-150.00   50
 13  \w    -14.00  51.00   0.50    0.50    --   40.90 -43.00-150.00  130
 14  \w    -47.00 -22.00   0.50    0.50    --   40.90 -82.00-120.00   50
 15  \w    -39.00  -2.00   0.50    0.50    --   40.90 -77.00 -90.00   74
 16  \w     36.00  68.00   0.50    0.50    --   40.90 -82.00  30.00   64
 17  \w     31.00  68.00   0.50    0.50    --   40.90 -82.00 150.00   74
 18  \w    -32.00  12.00   0.50    0.50    --   40.90 -82.00 150.00   88
 19  \w     26.00  61.00   0.50    0.50    --   40.90 -54.00 -30.00   70
 20  \w    -25.00   0.00   0.50    0.50    --   40.90 -54.00 -30.00   50
 21  \w     18.00  67.00   0.50    0.50    --   40.90 -82.00 -30.00   98
 22  \w     60.00  96.00   0.50    0.50    --   93.40 -82.00 -90.00   72
 23  \w     76.00 101.00   0.50    0.50    --   93.40 -82.00 120.00   50
 24  \w     41.00  67.00   0.50    0.50    --   93.40 -82.00 120.00   52
 25  \w     19.00 127.00   0.50    0.50    --   93.40 -50.00   0.00  216
 26  \w      4.00  82.00   0.50    0.50    --   93.40 -33.00 120.00  156
 27  \w     71.00  98.00   0.50    0.50    --   93.40 -82.00  30.00   54
 28  \w      4.00 183.00   0.50    0.50    --   93.40   8.00  30.00  358
 29  \w     39.00  65.00   0.50    0.50    --   93.40 -82.00  30.00   52
 30  \w     54.00 120.00   0.50    0.50    --   93.40  33.00 -30.00  132
 31  \w     45.00  94.00   0.50    0.50    --   93.40 -82.00-120.00   98
 32  \w     62.00  96.00   0.50    0.50    --   93.40 -82.00 -60.00   68
 33  \w     78.00 104.00   0.50    0.50    --   93.40 -82.00  90.00   52
 34  \w      4.00 125.00   0.50    0.50    --   93.40 -50.00-150.00  242
 35  \w     25.00 100.00   0.50    0.50    --   93.40 -82.00 150.00  150
 36  \w     17.00 107.00   0.50    0.50    --   93.40 -82.00   0.00  180
 37  \w     70.00  95.00   0.50    0.50    --   93.40 -82.00-180.00   50
 38  \w     36.00 121.00   0.50    0.50    --   93.40 -82.00-150.00  170
 39  \w    151.00 183.00   0.50    0.50    --   93.40  33.00 -30.00   64
 40  \w     35.00  63.00   0.50    0.50    --   93.40 -82.00-180.00   56
 41  \w     71.00  97.00   0.50    0.50    --   93.40 -82.00  60.00   52
 42  \w    115.00 154.00   0.50    0.50    --   93.40  50.00  60.00   78
 43  \w     29.00  96.00   0.50    0.50    --   93.40 -82.00 -30.00  134
 44  \w     79.00 104.00   0.50    0.50    --   93.40  68.00 -30.00   50
 45  \w     92.00 125.00   0.50    0.50    --   93.40 -33.00 120.00   66
 46  \w     40.00 146.00   0.50    0.50    --   93.40 -25.00 -30.00  212
 47  \w      7.00  33.00   0.50    0.50    --   93.40 -25.00 -30.00   52
;
_diffrn_measurement_device 'four-circle diffractometer'
_diffrn_measurement_device_type 'XtaLAB Pro II AFC12 (RINC): Kappa single'
_diffrn_measurement_method '\w scans'
_diffrn_orient_matrix_type 'CrysAlisPro convention (1999,Acta A55,543-557)'
_diffrn_orient_matrix_UB_11 0.0446459000
_diffrn_orient_matrix_UB_12 -0.0154822000
_diffrn_orient_matrix_UB_13 -0.0185835000
_diffrn_orient_matrix_UB_21 0.0387014000
_diffrn_orient_matrix_UB_22 -0.0082940000
_diffrn_orient_matrix_UB_23 0.0617569000
_diffrn_orient_matrix_UB_31 -0.0078524000
_diffrn_orient_matrix_UB_32 -0.1284230000
_diffrn_orient_matrix_UB_33 -0.0017384000
_diffrn_radiation_monochromator mirror
_diffrn_radiation_probe x-ray
_diffrn_radiation_type 'Cu K\a'
_diffrn_radiation_wavelength 1.54184
_diffrn_reflns_av_R_equivalents 0.0623
_diffrn_reflns_av_unetI/netI 0.0511
_diffrn_reflns_Laue_measured_fraction_full 0.983
_diffrn_reflns_Laue_measured_fraction_max 0.983
_diffrn_reflns_limit_h_max 32
_diffrn_reflns_limit_h_min -33
_diffrn_reflns_limit_k_max 10
_diffrn_reflns_limit_k_min -13
_diffrn_reflns_limit_l_max 31
_diffrn_reflns_limit_l_min -29
_diffrn_reflns_number 36767
_diffrn_reflns_point_group_measured_fraction_full 0.983
_diffrn_reflns_point_group_measured_fraction_max 0.983
_diffrn_reflns_theta_full 67.428
_diffrn_reflns_theta_max 67.427
_diffrn_reflns_theta_min 3.420
_diffrn_source 'micro-focus sealed X-ray tube'
_diffrn_source_type 'Rigaku (Cu) X-ray Source'
_exptl_absorpt_coefficient_mu 2.180
_exptl_absorpt_correction_T_max 1.00000
_exptl_absorpt_correction_T_min 0.45880
_exptl_absorpt_correction_type multi-scan
_exptl_absorpt_process_details
;
CrysAlisPro 1.171.41.43a (Rigaku Oxford Diffraction, 2019)
Empirical absorption correction using spherical harmonics,
 implemented in SCALE3 ABSPACK scaling algorithm.
;
_exptl_crystal_density_diffrn 1.159
_exptl_crystal_description block
_exptl_crystal_F_000 2912
_refine_diff_density_max 0.360
_refine_diff_density_min -0.516
_refine_diff_density_rms 0.054
_refine_ls_extinction_method none
_refine_ls_goodness_of_fit_ref 1.108
_refine_ls_hydrogen_treatment constr
_refine_ls_matrix_type full
_refine_ls_number_parameters 436
_refine_ls_number_reflns 7132
_refine_ls_number_restraints 0
_refine_ls_restrained_S_all 1.108
_refine_ls_R_factor_all 0.0861
_refine_ls_R_factor_gt 0.0623
_refine_ls_shift/su_max 0.000
_refine_ls_shift/su_mean 0.000
_refine_ls_structure_factor_coef Fsqd
_refine_ls_weighting_details 'w=1/[\s^2^(Fo^2^)+(0.0875P)^2^+7.6366P] where P=(Fo^2^+2Fc^2^)/3'
_refine_ls_weighting_scheme calc
_refine_ls_wR_factor_gt 0.1783
_refine_ls_wR_factor_ref 0.1957
_reflns_Friedel_coverage 0.000
_reflns_number_gt 4837
_reflns_number_total 7132
_reflns_threshold_expression 'I > 2\s(I)'
_cod_data_source_file d1ob01702k2.cif
_cod_data_source_block zhoujie1_sq
_cod_depositor_comments 'Adding full bibliography for 7158307--7158313.cif.'
_cod_database_code 7158312
_shelx_shelxl_version_number 2017/1
_shelx_space_group_comment
;
The symmetry employed for this shelxl refinement is uniquely defined
by the following loop, which should always be used as a source of
symmetry information in preference to the above space-group names.
They are only intended as comments.
;
_reflns_odcompleteness_completeness 98.96
_reflns_odcompleteness_iscentric 1
_reflns_odcompleteness_theta 66.49
_olex2_refinement_description
;
1. Fixed Uiso
 At 1.2 times of:
  All C(H) groups, All C(H,H) groups
 At 1.5 times of:
  All C(H,H,H) groups
2.a Ternary CH refined with riding coordinates:
 C00P(H00P)
2.b Secondary CH2 refined with riding coordinates:
 C01E(H01G,H01H)
2.c Aromatic/amide H refined with riding coordinates:
 C00M(H00M), C00O(H00O), C00V(H00V), C00W(H00W), C00Y(H00Y), C00Z(H00Z),
 C010(H010), C011(H011), C012(H012), C013(H013), C015(H015), C016(H016),
 C018(H018), C019(H019), C01A(H01D), C01B(H01E), C01D(H01F)
2.d Idealised Me refined as rotating group:
 C014(H01A,H01B,H01C), C01F(H01I,H01J,H01K), C01I(H01L,H01M,H01N)
;
_olex2_submission_special_instructions 'No special instructions were received'
_oxdiff_exptl_absorpt_empirical_details
;
Empirical correction (ABSPACK) includes:
- Absorption correction using spherical harmonics
- Frame scaling
;
_oxdiff_exptl_absorpt_empirical_full_max 2.378
_oxdiff_exptl_absorpt_empirical_full_min 0.436

loop_
_space_group_symop_operation_xyz
'x, y, z'
'-x, y, -z+1/2'
'x+1/2, y+1/2, z'
'-x+1/2, y+1/2, -z+1/2'
'-x, -y, -z'
'x, -y, z-1/2'
'-x+1/2, -y+1/2, -z'
'x+1/2, -y+1/2, z-1/2'

loop_
_atom_site_label
_atom_site_type_symbol
_atom_site_fract_x
_atom_site_fract_y
_atom_site_fract_z
_atom_site_U_iso_or_equiv
_atom_site_adp_type
_atom_site_occupancy
_atom_site_site_symmetry_order
_atom_site_calc_flag
_atom_site_refinement_flags_posn
_atom_site_refinement_flags_adp
_atom_site_refinement_flags_occupancy
_atom_site_disorder_assembly
_atom_site_disorder_group
S01 S 0.61599(4) 0.34460(8) 0.43447(4) 0.0580(3) Uani 1 1 d . . . . .
S02 S 0.73605(4) 0.36431(8) 0.65155(4) 0.0590(3) Uani 1 1 d . . . . .
Cl03 Cl 0.68067(5) -0.03527(10) 0.66102(5) 0.0925(4) Uani 1 1 d . . . . .
O007 O 0.60892(11) 0.2268(2) 0.42121(12) 0.0713(8) Uani 1 1 d . . . . .
O008 O 0.50022(10) 0.3275(2) 0.42750(11) 0.0677(7) Uani 1 1 d . . . . .
O009 O 0.75872(11) 0.4739(2) 0.65610(12) 0.0758(8) Uani 1 1 d . . . . .
O00A O 0.58569(12) 0.4242(3) 0.39317(11) 0.0760(8) Uani 1 1 d . . . . .
N00B N 0.67929(10) 0.3596(2) 0.59626(12) 0.0486(7) Uani 1 1 d . . . . .
O00C O 0.76551(11) 0.2680(3) 0.65100(13) 0.0828(9) Uani 1 1 d . . . . .
O00D O 0.52671(13) 0.3785(3) 0.61979(13) 0.0785(8) Uani 1 1 d . . . . .
N00E N 0.52643(11) 0.1451(3) 0.45166(13) 0.0577(8) Uani 1 1 d . . . . .
O00F O 0.50802(13) 0.2209(3) 0.56902(16) 0.0937(11) Uani 1 1 d . . . . .
C00G C 0.61358(13) 0.3694(3) 0.50249(14) 0.0461(8) Uani 1 1 d . . . . .
C00H C 0.67130(12) 0.3688(3) 0.54464(15) 0.0465(8) Uani 1 1 d . . . . .
C00I C 0.55811(13) 0.3611(3) 0.55103(14) 0.0480(8) Uani 1 1 d . . . . .
C00J C 0.52923(14) 0.2571(3) 0.45954(15) 0.0551(9) Uani 1 1 d . . . . .
C00K C 0.57658(12) 0.2856(3) 0.51542(14) 0.0470(8) Uani 1 1 d . . . . .
C00L C 0.59520(12) 0.1688(3) 0.53679(15) 0.0472(8) Uani 1 1 d . . . . .
C00M C 0.56507(13) 0.4691(3) 0.54385(15) 0.0520(8) Uani 1 1 d . . . . .
H00M H 0.555105 0.526248 0.561612 0.062 Uiso 1 1 calc R U . . .
C00N C 0.70617(14) 0.3868(3) 0.51607(16) 0.0534(9) Uani 1 1 d . . . . .
C00O C 0.63048(13) 0.1295(3) 0.58818(16) 0.0530(9) Uani 1 1 d . . . . .
H00O H 0.649852 0.179435 0.616332 0.064 Uiso 1 1 calc R U . . .
C00P C 0.59040(13) 0.4909(3) 0.50463(15) 0.0506(8) Uani 1 1 d . . . . .
H00P H 0.562878 0.505657 0.467560 0.061 Uiso 1 1 calc R U . . .
C00Q C 0.71457(15) 0.3504(3) 0.70498(16) 0.0599(10) Uani 1 1 d . . . . .
C00R C 0.62824(14) 0.5868(3) 0.51826(16) 0.0547(9) Uani 1 1 d . . . . .
C00S C 0.68145(15) 0.3789(3) 0.45787(16) 0.0558(9) Uani 1 1 d . . . . .
C00T C 0.52843(14) 0.3119(3) 0.57989(17) 0.0580(9) Uani 1 1 d . . . . .
C00U C 0.56495(13) 0.0897(3) 0.49675(16) 0.0541(9) Uani 1 1 d . . . . .
C00V C 0.65640(16) 0.6208(3) 0.57312(18) 0.0633(10) Uani 1 1 d . . . . .
H00V H 0.650599 0.586395 0.601962 0.076 Uiso 1 1 calc R U . . .
C00W C 0.57177(15) -0.0246(3) 0.50525(19) 0.0646(10) Uani 1 1 d . . . . .
H00W H 0.552328 -0.075286 0.477550 0.078 Uiso 1 1 calc R U . . .
C00X C 0.63629(15) 0.0140(3) 0.59673(18) 0.0609(10) Uani 1 1 d . . . . .
C00Y C 0.60830(15) -0.0619(3) 0.5561(2) 0.0676(11) Uani 1 1 d . . . . .
H00Y H 0.613930 -0.138562 0.562770 0.081 Uiso 1 1 calc R U . . .
C00Z C 0.69783(17) 0.4433(4) 0.72425(17) 0.0684(11) Uani 1 1 d . . . . .
H00Z H 0.697916 0.513430 0.708516 0.082 Uiso 1 1 calc R U . . .
C010 C 0.63666(18) 0.6427(3) 0.4760(2) 0.0702(11) Uani 1 1 d . . . . .
H010 H 0.617261 0.623653 0.438769 0.084 Uiso 1 1 calc R U . . .
C011 C 0.70561(19) 0.3951(3) 0.4228(2) 0.0708(11) Uani 1 1 d . . . . .
H011 H 0.687676 0.388262 0.384203 0.085 Uiso 1 1 calc R U . . .
C012 C 0.75868(16) 0.4141(4) 0.5392(2) 0.0705(11) Uani 1 1 d . . . . .
H012 H 0.776792 0.420659 0.577751 0.085 Uiso 1 1 calc R U . . .
C013 C 0.7155(2) 0.2472(4) 0.72918(19) 0.0797(13) Uani 1 1 d . . . . .
H013 H 0.727630 0.184139 0.717292 0.096 Uiso 1 1 calc R U . . .
C014 C 0.49202(16) 0.0901(4) 0.40014(17) 0.0707(11) Uani 1 1 d . . . . .
H01A H 0.464350 0.140293 0.379016 0.106 Uiso 1 1 calc R U . . .
H01B H 0.477968 0.023236 0.409113 0.106 Uiso 1 1 calc R U . . .
H01C H 0.511036 0.070455 0.378336 0.106 Uiso 1 1 calc R U . . .
C015 C 0.7574(2) 0.4218(4) 0.4465(2) 0.0821(14) Uani 1 1 d . . . . .
H015 H 0.774876 0.433650 0.423612 0.099 Uiso 1 1 calc R U . . .
C016 C 0.69324(18) 0.7056(4) 0.5855(2) 0.0783(13) Uani 1 1 d . . . . .
H016 H 0.712236 0.727004 0.622500 0.094 Uiso 1 1 calc R U . . .
C018 C 0.78358(18) 0.4312(4) 0.5037(3) 0.0815(14) Uani 1 1 d . . . . .
H018 H 0.818574 0.449362 0.518991 0.098 Uiso 1 1 calc R U . . .
C019 C 0.7015(2) 0.7578(4) 0.5431(3) 0.0873(15) Uani 1 1 d . . . . .
H019 H 0.726135 0.814584 0.551386 0.105 Uiso 1 1 calc R U . . .
C01A C 0.68122(19) 0.4340(4) 0.7659(2) 0.0819(13) Uani 1 1 d . . . . .
H01D H 0.670066 0.497729 0.778342 0.098 Uiso 1 1 calc R U . . .
C01B C 0.6738(2) 0.7265(4) 0.4891(3) 0.0880(14) Uani 1 1 d . . . . .
H01E H 0.679751 0.761748 0.460559 0.106 Uiso 1 1 calc R U . . .
C01C C 0.6807(2) 0.3302(5) 0.7902(2) 0.0891(15) Uani 1 1 d . . . . .
C01D C 0.6983(2) 0.2383(5) 0.7711(2) 0.0941(17) Uani 1 1 d . . . . .
H01F H 0.698536 0.168229 0.787018 0.113 Uiso 1 1 calc R U . . .
C01E C 0.4992(2) 0.3340(5) 0.6525(2) 0.1023(17) Uani 1 1 d . . . . .
H01G H 0.485861 0.395192 0.667264 0.123 Uiso 1 1 calc R U . . .
H01H H 0.470341 0.287365 0.628991 0.123 Uiso 1 1 calc R U . . .
C01F C 0.6606(3) 0.3209(6) 0.8358(2) 0.126(2) Uani 1 1 d . . . . .
H01I H 0.682087 0.364722 0.867665 0.189 Uiso 1 1 calc R U . . .
H01J H 0.661262 0.243616 0.846708 0.189 Uiso 1 1 calc R U . . .
H01K H 0.625708 0.348538 0.821856 0.189 Uiso 1 1 calc R U . . .
C01I C 0.5351(4) 0.2694(11) 0.6969(4) 0.223(6) Uani 1 1 d . . . . .
H01L H 0.542500 0.200801 0.682210 0.334 Uiso 1 1 calc R U . . .
H01M H 0.520689 0.252013 0.723392 0.334 Uiso 1 1 calc R U . . .
H01N H 0.566483 0.311493 0.715153 0.334 Uiso 1 1 calc R U . . .

loop_
_atom_site_aniso_label
_atom_site_aniso_U_11
_atom_site_aniso_U_22
_atom_site_aniso_U_33
_atom_site_aniso_U_23
_atom_site_aniso_U_13
_atom_site_aniso_U_12
S01 0.0604(6) 0.0638(6) 0.0480(5) -0.0034(4) 0.0205(4) 0.0072(4)
S02 0.0443(5) 0.0623(6) 0.0549(5) -0.0043(4) 0.0046(4) 0.0044(4)
Cl03 0.0893(8) 0.0665(7) 0.0898(8) 0.0209(6) 0.0043(7) 0.0069(6)
O007 0.080(2) 0.0694(18) 0.0665(18) -0.0195(14) 0.0317(16) -0.0067(14)
O008 0.0522(15) 0.0711(17) 0.0584(16) -0.0060(13) 0.0008(13) 0.0158(13)
O009 0.0590(17) 0.0748(19) 0.0787(19) -0.0125(15) 0.0130(15) -0.0217(14)
O00A 0.081(2) 0.089(2) 0.0485(15) 0.0109(14) 0.0167(14) 0.0246(16)
N00B 0.0384(15) 0.0510(16) 0.0454(17) -0.0013(12) 0.0059(13) 0.0014(12)
O00C 0.0642(18) 0.088(2) 0.0748(19) -0.0051(16) 0.0066(15) 0.0301(15)
O00D 0.098(2) 0.0795(19) 0.076(2) -0.0118(15) 0.0537(19) -0.0100(16)
N00E 0.0437(16) 0.0589(19) 0.0572(18) -0.0144(14) 0.0072(14) -0.0037(13)
O00F 0.086(2) 0.092(2) 0.120(3) -0.035(2) 0.060(2) -0.0379(19)
C00G 0.0431(18) 0.0477(19) 0.0416(18) -0.0025(14) 0.0114(15) 0.0066(14)
C00H 0.0383(18) 0.0385(17) 0.054(2) 0.0003(14) 0.0105(16) 0.0052(13)
C00I 0.0375(17) 0.052(2) 0.0484(19) -0.0045(15) 0.0110(15) 0.0051(14)
C00J 0.044(2) 0.066(2) 0.050(2) -0.0098(18) 0.0127(17) 0.0023(17)
C00K 0.0369(17) 0.0509(19) 0.0461(19) -0.0039(15) 0.0098(15) 0.0026(14)
C00L 0.0385(17) 0.0461(18) 0.052(2) -0.0029(15) 0.0139(16) 0.0000(14)
C00M 0.0423(19) 0.057(2) 0.050(2) -0.0046(16) 0.0130(16) 0.0101(16)
C00N 0.049(2) 0.0470(19) 0.066(2) 0.0046(16) 0.0249(19) 0.0078(15)
C00O 0.0405(18) 0.055(2) 0.056(2) -0.0009(16) 0.0119(17) -0.0030(15)
C00P 0.0455(19) 0.051(2) 0.0474(19) 0.0001(15) 0.0110(16) 0.0097(15)
C00Q 0.054(2) 0.057(2) 0.049(2) -0.0010(17) 0.0003(17) 0.0028(17)
C00R 0.052(2) 0.047(2) 0.062(2) 0.0033(16) 0.0195(19) 0.0119(16)
C00S 0.061(2) 0.046(2) 0.062(2) 0.0026(16) 0.028(2) 0.0105(16)
C00T 0.048(2) 0.062(2) 0.063(2) -0.0079(19) 0.0212(19) -0.0019(18)
C00U 0.0397(19) 0.054(2) 0.063(2) -0.0046(17) 0.0157(17) -0.0019(15)
C00V 0.066(3) 0.050(2) 0.065(3) -0.0022(18) 0.017(2) 0.0032(18)
C00W 0.053(2) 0.052(2) 0.082(3) -0.0113(19) 0.020(2) -0.0057(17)
C00X 0.050(2) 0.053(2) 0.074(3) 0.0100(19) 0.019(2) 0.0046(17)
C00Y 0.056(2) 0.046(2) 0.098(3) 0.003(2) 0.027(2) 0.0010(17)
C00Z 0.078(3) 0.062(2) 0.059(2) 0.0002(19) 0.021(2) 0.009(2)
C010 0.074(3) 0.067(3) 0.072(3) 0.004(2) 0.032(2) 0.005(2)
C011 0.081(3) 0.067(3) 0.079(3) 0.005(2) 0.046(3) 0.010(2)
C012 0.052(2) 0.081(3) 0.079(3) 0.008(2) 0.027(2) 0.004(2)
C013 0.094(3) 0.061(3) 0.062(3) 0.002(2) 0.010(3) 0.004(2)
C014 0.059(2) 0.075(3) 0.062(3) -0.023(2) 0.009(2) -0.009(2)
C015 0.089(4) 0.074(3) 0.108(4) 0.014(3) 0.065(3) 0.012(2)
C016 0.072(3) 0.059(3) 0.084(3) -0.012(2) 0.011(3) 0.002(2)
C018 0.059(3) 0.076(3) 0.118(4) 0.010(3) 0.045(3) 0.004(2)
C019 0.078(3) 0.059(3) 0.125(5) -0.004(3) 0.041(3) -0.007(2)
C01A 0.080(3) 0.088(3) 0.067(3) -0.002(2) 0.020(3) 0.012(3)
C01B 0.096(4) 0.070(3) 0.111(4) 0.013(3) 0.056(4) -0.001(3)
C01C 0.080(3) 0.117(4) 0.055(3) 0.000(3) 0.012(2) -0.013(3)
C01D 0.112(4) 0.086(4) 0.058(3) 0.014(3) 0.008(3) -0.020(3)
C01E 0.110(4) 0.129(5) 0.090(4) -0.003(3) 0.063(4) -0.008(4)
C01F 0.132(5) 0.179(6) 0.068(3) 0.011(4) 0.041(4) -0.028(5)
C01I 0.149(8) 0.389(17) 0.123(7) 0.112(9) 0.049(6) 0.021(9)

loop_
_atom_type_symbol
_atom_type_description
_atom_type_scat_dispersion_real
_atom_type_scat_dispersion_imag
_atom_type_scat_source
C C 0.0181 0.0091 'International Tables Vol C Tables 4.2.6.8 and 6.1.1.4'
H H 0.0000 0.0000 'International Tables Vol C Tables 4.2.6.8 and 6.1.1.4'
Cl Cl 0.3639 0.7018 'International Tables Vol C Tables 4.2.6.8 and 6.1.1.4'
N N 0.0311 0.0180 'International Tables Vol C Tables 4.2.6.8 and 6.1.1.4'
O O 0.0492 0.0322 'International Tables Vol C Tables 4.2.6.8 and 6.1.1.4'
S S 0.3331 0.5567 'International Tables Vol C Tables 4.2.6.8 and 6.1.1.4'

loop_
_geom_angle_atom_site_label_1
_geom_angle_atom_site_label_2
_geom_angle_atom_site_label_3
_geom_angle
_geom_angle_site_symmetry_1
_geom_angle_site_symmetry_3
_geom_angle_publ_flag
O007 S01 C00G 109.54(16) . . ?
O007 S01 C00S 109.58(17) . . ?
O00A S01 O007 118.82(18) . . ?
O00A S01 C00G 112.22(16) . . ?
O00A S01 C00S 109.48(19) . . ?
C00S S01 C00G 94.47(17) . . ?
O009 S02 N00B 110.00(16) . . ?
O009 S02 C00Q 108.08(18) . . ?
N00B S02 C00Q 99.41(16) . . ?
O00C S02 O009 119.2(2) . . ?
O00C S02 N00B 109.05(16) . . ?
O00C S02 C00Q 109.28(19) . . ?
C00H N00B S02 127.2(3) . . ?
C00T O00D C01E 116.2(4) . . ?
C00J N00E C00U 111.1(3) . . ?
C00J N00E C014 124.2(3) . . ?
C00U N00E C014 124.3(3) . . ?
C00H C00G S01 104.0(2) . . ?
C00H C00G C00K 116.3(3) . . ?
C00H C00G C00P 107.9(2) . . ?
C00K C00G S01 113.5(2) . . ?
C00K C00G C00P 104.2(3) . . ?
C00P C00G S01 111.0(2) . . ?
N00B C00H C00G 115.5(3) . . ?
N00B C00H C00N 132.8(3) . . ?
C00N C00H C00G 111.5(3) . . ?
C00M C00I C00K 112.0(3) . . ?
C00M C00I C00T 127.7(3) . . ?
C00T C00I C00K 119.4(3) . . ?
O008 C00J N00E 126.0(3) . . ?
O008 C00J C00K 124.5(3) . . ?
N00E C00J C00K 109.4(3) . . ?
C00I C00K C00G 100.5(3) . . ?
C00I C00K C00J 108.7(3) . . ?
C00J C00K C00G 109.1(3) . . ?
C00L C00K C00G 119.9(3) . . ?
C00L C00K C00I 117.9(3) . . ?
C00L C00K C00J 100.5(3) . . ?
C00O C00L C00K 132.3(3) . . ?
C00O C00L C00U 118.3(3) . . ?
C00U C00L C00K 109.0(3) . . ?
C00I C00M H00M 123.0 . . ?
C00I C00M C00P 114.0(3) . . ?
C00P C00M H00M 123.0 . . ?
C00S C00N C00H 113.7(3) . . ?
C00S C00N C012 117.3(4) . . ?
C012 C00N C00H 129.0(4) . . ?
C00L C00O H00O 120.7 . . ?
C00L C00O C00X 118.6(3) . . ?
C00X C00O H00O 120.7 . . ?
C00G C00P H00P 107.4 . . ?
C00M C00P C00G 100.8(3) . . ?
C00M C00P H00P 107.4 . . ?
C00M C00P C00R 117.6(3) . . ?
C00R C00P C00G 115.5(3) . . ?
C00R C00P H00P 107.4 . . ?
C00Z C00Q S02 120.1(3) . . ?
C013 C00Q S02 120.4(3) . . ?
C013 C00Q C00Z 119.4(4) . . ?
C00V C00R C00P 121.2(4) . . ?
C00V C00R C010 118.1(4) . . ?
C010 C00R C00P 120.7(4) . . ?
C00N C00S S01 112.7(3) . . ?
C011 C00S S01 123.4(3) . . ?
C011 C00S C00N 124.0(4) . . ?
O00D C00T C00I 112.4(3) . . ?
O00F C00T O00D 123.6(4) . . ?
O00F C00T C00I 124.0(4) . . ?
N00E C00U C00L 109.9(3) . . ?
C00W C00U N00E 127.5(3) . . ?
C00W C00U C00L 122.4(4) . . ?
C00R C00V H00V 119.6 . . ?
C00R C00V C016 120.8(4) . . ?
C016 C00V H00V 119.6 . . ?
C00U C00W H00W 120.9 . . ?
C00U C00W C00Y 118.1(4) . . ?
C00Y C00W H00W 120.9 . . ?
C00O C00X Cl03 118.7(3) . . ?
C00Y C00X Cl03 119.2(3) . . ?
C00Y C00X C00O 122.1(4) . . ?
C00W C00Y H00Y 119.9 . . ?
C00X C00Y C00W 120.2(4) . . ?
C00X C00Y H00Y 119.9 . . ?
C00Q C00Z H00Z 119.6 . . ?
C01A C00Z C00Q 120.8(4) . . ?
C01A C00Z H00Z 119.6 . . ?
C00R C010 H010 119.8 . . ?
C01B C010 C00R 120.4(5) . . ?
C01B C010 H010 119.8 . . ?
C00S C011 H011 121.1 . . ?
C00S C011 C015 117.8(4) . . ?
C015 C011 H011 121.1 . . ?
C00N C012 H012 120.4 . . ?
C018 C012 C00N 119.1(4) . . ?
C018 C012 H012 120.4 . . ?
C00Q C013 H013 120.3 . . ?
C01D C013 C00Q 119.3(5) . . ?
C01D C013 H013 120.3 . . ?
N00E C014 H01A 109.5 . . ?
N00E C014 H01B 109.5 . . ?
N00E C014 H01C 109.5 . . ?
H01A C014 H01B 109.5 . . ?
H01A C014 H01C 109.5 . . ?
H01B C014 H01C 109.5 . . ?
C011 C015 H015 119.7 . . ?
C011 C015 C018 120.6(4) . . ?
C018 C015 H015 119.7 . . ?
C00V C016 H016 120.0 . . ?
C019 C016 C00V 120.0(5) . . ?
C019 C016 H016 120.0 . . ?
C012 C018 H018 119.4 . . ?
C015 C018 C012 121.3(4) . . ?
C015 C018 H018 119.4 . . ?
C016 C019 H019 120.0 . . ?
C01B C019 C016 120.0(5) . . ?
C01B C019 H019 120.0 . . ?
C00Z C01A H01D 119.6 . . ?
C00Z C01A C01C 120.8(5) . . ?
C01C C01A H01D 119.6 . . ?
C010 C01B H01E 119.6 . . ?
C019 C01B C010 120.8(5) . . ?
C019 C01B H01E 119.6 . . ?
C01A C01C C01F 120.0(6) . . ?
C01D C01C C01A 117.7(5) . . ?
C01D C01C C01F 122.3(6) . . ?
C013 C01D C01C 121.8(5) . . ?
C013 C01D H01F 119.1 . . ?
C01C C01D H01F 119.1 . . ?
O00D C01E H01G 110.2 . . ?
O00D C01E H01H 110.2 . . ?
H01G C01E H01H 108.5 . . ?
C01I C01E O00D 107.3(6) . . ?
C01I C01E H01G 110.2 . . ?
C01I C01E H01H 110.2 . . ?
C01C C01F H01I 109.5 . . ?
C01C C01F H01J 109.5 . . ?
C01C C01F H01K 109.5 . . ?
H01I C01F H01J 109.5 . . ?
H01I C01F H01K 109.5 . . ?
H01J C01F H01K 109.5 . . ?
C01E C01I H01L 109.5 . . ?
C01E C01I H01M 109.5 . . ?
C01E C01I H01N 109.5 . . ?
H01L C01I H01M 109.5 . . ?
H01L C01I H01N 109.5 . . ?
H01M C01I H01N 109.5 . . ?

loop_
_geom_bond_atom_site_label_1
_geom_bond_atom_site_label_2
_geom_bond_distance
_geom_bond_site_symmetry_2
_geom_bond_publ_flag
S01 O007 1.437(3) . ?
S01 O00A 1.429(3) . ?
S01 C00G 1.832(3) . ?
S01 C00S 1.747(4) . ?
S02 O009 1.437(3) . ?
S02 N00B 1.667(3) . ?
S02 O00C 1.420(3) . ?
S02 C00Q 1.745(4) . ?
Cl03 C00X 1.739(4) . ?
O008 C00J 1.231(4) . ?
N00B C00H 1.279(4) . ?
O00D C00T 1.327(5) . ?
O00D C01E 1.472(6) . ?
N00E C00J 1.345(5) . ?
N00E C00U 1.401(5) . ?
N00E C014 1.456(5) . ?
O00F C00T 1.204(5) . ?
C00G C00H 1.554(4) . ?
C00G C00K 1.579(5) . ?
C00G C00P 1.597(4) . ?
C00H C00N 1.478(5) . ?
C00I C00K 1.531(5) . ?
C00I C00M 1.324(5) . ?
C00I C00T 1.462(5) . ?
C00J C00K 1.564(5) . ?
C00K C00L 1.510(5) . ?
C00L C00O 1.388(5) . ?
C00L C00U 1.408(5) . ?
C00M H00M 0.9300 . ?
C00M C00P 1.496(5) . ?
C00N C00S 1.395(5) . ?
C00N C012 1.395(5) . ?
C00O H00O 0.9300 . ?
C00O C00X 1.390(5) . ?
C00P H00P 0.9800 . ?
C00P C00R 1.505(5) . ?
C00Q C00Z 1.377(5) . ?
C00Q C013 1.376(6) . ?
C00R C00V 1.386(5) . ?
C00R C010 1.391(6) . ?
C00S C011 1.364(6) . ?
C00U C00W 1.378(5) . ?
C00V H00V 0.9300 . ?
C00V C016 1.391(6) . ?
C00W H00W 0.9300 . ?
C00W C00Y 1.382(6) . ?
C00X C00Y 1.373(6) . ?
C00Y H00Y 0.9300 . ?
C00Z H00Z 0.9300 . ?
C00Z C01A 1.356(6) . ?
C010 H010 0.9300 . ?
C010 C01B 1.386(7) . ?
C011 H011 0.9300 . ?
C011 C015 1.376(7) . ?
C012 H012 0.9300 . ?
C012 C018 1.390(6) . ?
C013 H013 0.9300 . ?
C013 C01D 1.374(7) . ?
C014 H01A 0.9600 . ?
C014 H01B 0.9600 . ?
C014 H01C 0.9600 . ?
C015 H015 0.9300 . ?
C015 C018 1.378(7) . ?
C016 H016 0.9300 . ?
C016 C019 1.372(7) . ?
C018 H018 0.9300 . ?
C019 H019 0.9300 . ?
C019 C01B 1.358(7) . ?
C01A H01D 0.9300 . ?
C01A C01C 1.392(7) . ?
C01B H01E 0.9300 . ?
C01C C01D 1.377(8) . ?
C01C C01F 1.522(8) . ?
C01D H01F 0.9300 . ?
C01E H01G 0.9700 . ?
C01E H01H 0.9700 . ?
C01E C01I 1.417(9) . ?
C01F H01I 0.9600 . ?
C01F H01J 0.9600 . ?
C01F H01K 0.9600 . ?
C01I H01L 0.9600 . ?
C01I H01M 0.9600 . ?
C01I H01N 0.9600 . ?

loop_
_geom_torsion_atom_site_label_1
_geom_torsion_atom_site_label_2
_geom_torsion_atom_site_label_3
_geom_torsion_atom_site_label_4
_geom_torsion
_geom_torsion_site_symmetry_1
_geom_torsion_site_symmetry_2
_geom_torsion_site_symmetry_3
_geom_torsion_site_symmetry_4
_geom_torsion_publ_flag
S01 C00G C00H N00B -165.1(2) . . . . ?
S01 C00G C00H C00N 18.7(3) . . . . ?
S01 C00G C00K C00I -148.6(2) . . . . ?
S01 C00G C00K C00J -34.5(3) . . . . ?
S01 C00G C00K C00L 80.4(3) . . . . ?
S01 C00G C00P C00M 149.5(2) . . . . ?
S01 C00G C00P C00R -82.6(3) . . . . ?
S01 C00S C011 C015 180.0(3) . . . . ?
S02 N00B C00H C00G -175.9(2) . . . . ?
S02 N00B C00H C00N -0.7(5) . . . . ?
S02 C00Q C00Z C01A -179.7(3) . . . . ?
S02 C00Q C013 C01D -179.9(4) . . . . ?
Cl03 C00X C00Y C00W 178.2(3) . . . . ?
O007 S01 C00G C00H 95.5(2) . . . . ?
O007 S01 C00G C00K -31.8(3) . . . . ?
O007 S01 C00G C00P -148.6(2) . . . . ?
O007 S01 C00S C00N -100.5(3) . . . . ?
O007 S01 C00S C011 79.0(3) . . . . ?
O008 C00J C00K C00G -55.3(5) . . . . ?
O008 C00J C00K C00I 53.5(5) . . . . ?
O008 C00J C00K C00L 177.9(4) . . . . ?
O009 S02 N00B C00H 65.0(3) . . . . ?
O009 S02 C00Q C00Z 30.9(4) . . . . ?
O009 S02 C00Q C013 -147.3(3) . . . . ?
O00A S01 C00G C00H -130.3(2) . . . . ?
O00A S01 C00G C00K 102.5(3) . . . . ?
O00A S01 C00G C00P -14.4(3) . . . . ?
O00A S01 C00S C00N 127.5(3) . . . . ?
O00A S01 C00S C011 -53.0(4) . . . . ?
N00B S02 C00Q C00Z -83.8(3) . . . . ?
N00B S02 C00Q C013 97.9(4) . . . . ?
N00B C00H C00N C00S 173.1(3) . . . . ?
N00B C00H C00N C012 -9.5(6) . . . . ?
O00C S02 N00B C00H -67.5(3) . . . . ?
O00C S02 C00Q C00Z 162.1(3) . . . . ?
O00C S02 C00Q C013 -16.2(4) . . . . ?
N00E C00J C00K C00G 123.0(3) . . . . ?
N00E C00J C00K C00I -128.3(3) . . . . ?
N00E C00J C00K C00L -3.9(4) . . . . ?
N00E C00U C00W C00Y -171.9(4) . . . . ?
C00G S01 C00S C00N 12.1(3) . . . . ?
C00G S01 C00S C011 -168.4(3) . . . . ?
C00G C00H C00N C00S -11.6(4) . . . . ?
C00G C00H C00N C012 165.8(4) . . . . ?
C00G C00K C00L C00O 72.5(5) . . . . ?
C00G C00K C00L C00U -115.7(3) . . . . ?
C00G C00P C00R C00V -90.4(4) . . . . ?
C00G C00P C00R C010 88.3(4) . . . . ?
C00H C00G C00K C00I 90.8(3) . . . . ?
C00H C00G C00K C00J -155.1(3) . . . . ?
C00H C00G C00K C00L -40.2(4) . . . . ?
C00H C00G C00P C00M -97.1(3) . . . . ?
C00H C00G C00P C00R 30.8(4) . . . . ?
C00H C00N C00S S01 -2.1(4) . . . . ?
C00H C00N C00S C011 178.4(3) . . . . ?
C00H C00N C012 C018 -177.7(4) . . . . ?
C00I C00K C00L C00O -50.3(5) . . . . ?
C00I C00K C00L C00U 121.5(3) . . . . ?
C00I C00M C00P C00G -16.5(4) . . . . ?
C00I C00M C00P C00R -143.0(3) . . . . ?
C00J N00E C00U C00L -0.2(4) . . . . ?
C00J N00E C00U C00W 175.0(4) . . . . ?
C00J C00K C00L C00O -168.2(4) . . . . ?
C00J C00K C00L C00U 3.7(4) . . . . ?
C00K C00G C00H N00B -39.6(4) . . . . ?
C00K C00G C00H C00N 144.2(3) . . . . ?
C00K C00G C00P C00M 27.1(3) . . . . ?
C00K C00G C00P C00R 154.9(3) . . . . ?
C00K C00I C00M C00P -1.7(4) . . . . ?
C00K C00I C00T O00D 163.6(3) . . . . ?
C00K C00I C00T O00F -16.0(6) . . . . ?
C00K C00L C00O C00X 174.5(4) . . . . ?
C00K C00L C00U N00E -2.5(4) . . . . ?
C00K C00L C00U C00W -177.9(4) . . . . ?
C00L C00O C00X Cl03 179.7(3) . . . . ?
C00L C00O C00X C00Y 0.0(6) . . . . ?
C00L C00U C00W C00Y 2.8(6) . . . . ?
C00M C00I C00K C00G 19.3(4) . . . . ?
C00M C00I C00K C00J -95.2(4) . . . . ?
C00M C00I C00K C00L 151.5(3) . . . . ?
C00M C00I C00T O00D -28.1(5) . . . . ?
C00M C00I C00T O00F 152.2(4) . . . . ?
C00M C00P C00R C00V 28.5(5) . . . . ?
C00M C00P C00R C010 -152.8(3) . . . . ?
C00N C00S C011 C015 -0.6(6) . . . . ?
C00N C012 C018 C015 0.0(7) . . . . ?
C00O C00L C00U N00E 170.7(3) . . . . ?
C00O C00L C00U C00W -4.8(5) . . . . ?
C00O C00X C00Y C00W -2.1(6) . . . . ?
C00P C00G C00H N00B 76.9(3) . . . . ?
C00P C00G C00H C00N -99.3(3) . . . . ?
C00P C00G C00K C00I -27.8(3) . . . . ?
C00P C00G C00K C00J 86.3(3) . . . . ?
C00P C00G C00K C00L -158.8(3) . . . . ?
C00P C00R C00V C016 176.6(3) . . . . ?
C00P C00R C010 C01B -176.1(4) . . . . ?
C00Q S02 N00B C00H 178.3(3) . . . . ?
C00Q C00Z C01A C01C 0.0(7) . . . . ?
C00Q C013 C01D C01C -0.8(8) . . . . ?
C00R C00V C016 C019 0.9(6) . . . . ?
C00R C010 C01B C019 -1.9(7) . . . . ?
C00S S01 C00G C00H -17.1(2) . . . . ?
C00S S01 C00G C00K -144.4(2) . . . . ?
C00S S01 C00G C00P 98.7(2) . . . . ?
C00S C00N C012 C018 -0.3(6) . . . . ?
C00S C011 C015 C018 0.3(6) . . . . ?
C00T O00D C01E C01I 86.3(8) . . . . ?
C00T C00I C00K C00G -170.7(3) . . . . ?
C00T C00I C00K C00J 74.8(4) . . . . ?
C00T C00I C00K C00L -38.5(4) . . . . ?
C00T C00I C00M C00P -170.7(3) . . . . ?
C00U N00E C00J O008 -179.1(4) . . . . ?
C00U N00E C00J C00K 2.7(4) . . . . ?
C00U C00L C00O C00X 3.3(5) . . . . ?
C00U C00W C00Y C00X 0.7(6) . . . . ?
C00V C00R C010 C01B 2.6(6) . . . . ?
C00V C016 C019 C01B 0.0(7) . . . . ?
C00Z C00Q C013 C01D 1.8(7) . . . . ?
C00Z C01A C01C C01D 1.0(7) . . . . ?
C00Z C01A C01C C01F -178.4(5) . . . . ?
C010 C00R C00V C016 -2.2(6) . . . . ?
C011 C015 C018 C012 0.0(7) . . . . ?
C012 C00N C00S S01 -179.9(3) . . . . ?
C012 C00N C00S C011 0.6(5) . . . . ?
C013 C00Q C00Z C01A -1.4(6) . . . . ?
C014 N00E C00J O008 7.8(6) . . . . ?
C014 N00E C00J C00K -170.4(3) . . . . ?
C014 N00E C00U C00L 172.9(4) . . . . ?
C014 N00E C00U C00W -11.9(6) . . . . ?
C016 C019 C01B C010 0.5(8) . . . . ?
C01A C01C C01D C013 -0.6(8) . . . . ?
C01E O00D C00T O00F 1.8(6) . . . . ?
C01E O00D C00T C00I -177.9(4) . . . . ?
C01F C01C C01D C013 178.8(5) . . . . ?
